data_7003742
loop_
_publ_author_name
'Adams, Christopher J.'
'Anderson, Kirsty M.'
'Charmant, Jonathan P. H.'
'Connelly, Neil G.'
'Field, Bevis A.'
'Hallett, Andrew J.'
'Horne, Mathew'

_publ_section_title
;
 Solid state and solution structures of rhodium and iridium
 poly(pyrazolyl)borate diene complexes
;
_journal_issue 20
_journal_name_full 'Dalton Transactions'
_journal_page_first 2680
_journal_page_last 2692
_journal_paper_doi 10.1039/b719223a
_journal_year 2008
_chemical_formula_sum 'C25 H37 B N7 Rh'
_chemical_formula_weight 549.34
_chemical_name_systematic
;
?
;
_space_group_IT_number 4
_symmetry_cell_setting monoclinic
_symmetry_space_group_name_Hall 'P 2yb'
_symmetry_space_group_name_H-M 'P 1 21 1'
_atom_sites_solution_hydrogens geom
_atom_sites_solution_primary direct
_atom_sites_solution_secondary difmap
_audit_creation_method SHELXL-97
_cell_angle_alpha 90.00
_cell_angle_beta 111.748(2)
_cell_angle_gamma 90.00
_cell_formula_units_Z 2
_cell_length_a 8.7043(14)
_cell_length_b 14.368(2)
_cell_length_c 11.1111(18)
_cell_measurement_reflns_used 74
_cell_measurement_temperature 173(2)
_cell_volume 1290.7(3)
_computing_cell_refinement 'Bruker SMART'
_computing_data_collection 'Bruker SMART'
_computing_data_reduction 'Bruker SAINT'
_computing_molecular_graphics 'Bruker SHELXTL'
_computing_publication_material 'Bruker SHELXTL'
_computing_structure_refinement 'SHELXL-97 (Sheldrick, 1997)'
_computing_structure_solution 'SHELXS-97 (Sheldrick, 1990)'
_diffrn_ambient_temperature 173(2)
_diffrn_measured_fraction_theta_full 0.998
_diffrn_measured_fraction_theta_max 0.998
_diffrn_measurement_device_type 'Siemens CCD area detector'
_diffrn_measurement_method '\w rotation with narrow frames'
_diffrn_radiation_monochromator graphite
_diffrn_radiation_source 'fine-focus sealed tube'
_diffrn_radiation_type MoK\a
_diffrn_radiation_wavelength 0.71073
_diffrn_reflns_av_R_equivalents 0.0396
_diffrn_reflns_av_sigmaI/netI 0.0804
_diffrn_reflns_limit_h_max 11
_diffrn_reflns_limit_h_min -11
_diffrn_reflns_limit_k_max 15
_diffrn_reflns_limit_k_min -18
_diffrn_reflns_limit_l_max 14
_diffrn_reflns_limit_l_min -13
_diffrn_reflns_number 8394
_diffrn_reflns_theta_full 27.50
_diffrn_reflns_theta_max 27.50
_diffrn_reflns_theta_min 1.97
_diffrn_standards_decay_% 0
_exptl_absorpt_coefficient_mu 0.689
_exptl_absorpt_correction_T_max 1.000000
_exptl_absorpt_correction_T_min 0.819686
_exptl_absorpt_correction_type multi-scan
_exptl_absorpt_process_details SADABS
_exptl_crystal_colour yellow
_exptl_crystal_density_diffrn 1.414
_exptl_crystal_density_meas ?
_exptl_crystal_density_method .
_exptl_crystal_description plate
_exptl_crystal_F_000 572
_exptl_crystal_size_max 0.30
_exptl_crystal_size_mid 0.30
_exptl_crystal_size_min 0.01
_refine_diff_density_max 0.360
_refine_diff_density_min -0.402
_refine_diff_density_rms 0.077
_refine_ls_abs_structure_details 'Flack H D (1983), Acta Cryst. A39, 876-881'
_refine_ls_abs_structure_Flack 0.00(3)
_refine_ls_extinction_method none
_refine_ls_goodness_of_fit_ref 0.911
_refine_ls_hydrogen_treatment mixed
_refine_ls_matrix_type full
_refine_ls_number_parameters 318
_refine_ls_number_reflns 5089
_refine_ls_number_restraints 1
_refine_ls_restrained_S_all 0.911
_refine_ls_R_factor_all 0.0565
_refine_ls_R_factor_gt 0.0372
_refine_ls_shift/su_max 0.012
_refine_ls_shift/su_mean 0.000
_refine_ls_structure_factor_coef Fsqd
_refine_ls_weighting_details 'calc w=1/[\s^2^(Fo^2^)+(0.0244P)^2^+0.0000P] where P=(Fo^2^+2Fc^2^)/3'
_refine_ls_weighting_scheme calc
_refine_ls_wR_factor_gt 0.0628
_refine_ls_wR_factor_ref 0.0676
_reflns_number_gt 4000
_reflns_number_total 5089
_reflns_threshold_expression >2sigma(I)
_cod_data_source_file b719223a.txt
_cod_data_source_block 4
_cod_depositor_comments
;
The following automatic conversions were performed:
'_symmetry_cell_setting' value 'Monoclinic' changed to 'monoclinic'
according to '/home/saulius/struct/CIF-dictionaries/cif_core.dic'
dictionary named 'cif_core.dic' version 2.4.1 from 2010-06-29.

Automatic conversion script
Id: cif_fix_enum 1527 2010-12-29 10:47:43Z saulius 
;
_cod_original_cell_volume 1290.7(4)
_cod_original_sg_symbol_H-M P2(1)
_cod_database_code 7003742

loop_
_symmetry_equiv_pos_as_xyz
'x, y, z'
'-x, y+1/2, -z'

loop_
_atom_site_label
_atom_site_type_symbol
_atom_site_fract_x
_atom_site_fract_y
_atom_site_fract_z
_atom_site_U_iso_or_equiv
_atom_site_adp_type
_atom_site_occupancy
_atom_site_symmetry_multiplicity
_atom_site_calc_flag
_atom_site_refinement_flags
_atom_site_disorder_assembly
_atom_site_disorder_group
Rh1 Rh 0.41201(3) 0.26024(2) 0.02839(3) 0.02459(8) Uani 1 1 d . . .
N1 N 0.2985(4) 0.3842(3) 0.0546(4) 0.0231(9) Uani 1 1 d . . .
N2 N 0.3442(4) 0.4200(2) 0.1772(3) 0.0225(8) Uani 1 1 d . . .
N3 N 0.6348(4) 0.3294(2) 0.1381(3) 0.0209(8) Uani 1 1 d . . .
N4 N 0.6405(4) 0.3675(2) 0.2542(3) 0.0217(8) Uani 1 1 d . . .
N5 N 0.2646(4) 0.2733(4) 0.3087(3) 0.0286(10) Uani 1 1 d . . .
N6 N 0.4274(4) 0.2782(3) 0.3189(3) 0.0243(10) Uani 1 1 d . . .
B B 0.4854(6) 0.3749(4) 0.2917(5) 0.0240(11) Uani 1 1 d . . .
H1 H 0.520(4) 0.422(2) 0.383(3) 0.015(10) Uiso 1 1 d . . .
C1 C 0.2231(5) 0.1648(3) 0.0210(5) 0.0315(12) Uani 1 1 d . . .
H1A H 0.1576 0.1851 0.0737 0.038 Uiso 1 1 calc R . .
C2 C 0.1755(5) 0.2092(3) -0.0980(5) 0.0322(12) Uani 1 1 d . . .
H2A H 0.0828 0.2545 -0.1145 0.039 Uiso 1 1 calc R . .
C6 C 0.1837(6) 0.1655(4) -0.2189(5) 0.0451(14) Uani 1 1 d . . .
H3A H 0.1625 0.2138 -0.2867 0.054 Uiso 1 1 calc R . .
H3B H 0.0961 0.1177 -0.2515 0.054 Uiso 1 1 calc R . .
C5 C 0.3533(6) 0.1202(4) -0.1937(5) 0.0486(15) Uani 1 1 d . . .
H4A H 0.3475 0.0534 -0.1738 0.058 Uiso 1 1 calc R . .
H4B H 0.3783 0.1244 -0.2735 0.058 Uiso 1 1 calc R . .
C4 C 0.4923(5) 0.1653(3) -0.0833(5) 0.0359(12) Uani 1 1 d . . .
H5B H 0.5833 0.1901 -0.1088 0.043 Uiso 1 1 calc R . .
C3 C 0.5456(5) 0.1341(3) 0.0438(5) 0.0333(12) Uani 1 1 d . . .
H6A H 0.6674 0.1409 0.0918 0.040 Uiso 1 1 calc R . .
C7 C 0.4705(5) 0.0543(3) 0.0907(5) 0.0418(13) Uani 1 1 d . . .
H7A H 0.5187 0.0524 0.1866 0.050 Uiso 1 1 calc R . .
H7B H 0.4985 -0.0048 0.0580 0.050 Uiso 1 1 calc R . .
C8 C 0.2796(6) 0.0631(3) 0.0451(6) 0.0406(13) Uani 1 1 d . . .
H8A H 0.2274 0.0270 -0.0358 0.049 Uiso 1 1 calc R . .
H8B H 0.2425 0.0362 0.1118 0.049 Uiso 1 1 calc R . .
C9 C 0.1891(5) 0.4437(3) -0.0268(4) 0.0267(11) Uani 1 1 d . . .
C10 C 0.1259(6) 0.4324(4) -0.1698(5) 0.0440(13) Uani 1 1 d . . .
H10A H 0.1968 0.3888 -0.1931 0.066 Uiso 1 1 calc R . .
H10B H 0.1265 0.4929 -0.2105 0.066 Uiso 1 1 calc R . .
H10C H 0.0126 0.4081 -0.2001 0.066 Uiso 1 1 calc R . .
C11 C 0.1590(5) 0.5146(3) 0.0469(5) 0.0316(11) Uani 1 1 d . . .
H11A H 0.0836 0.5646 0.0147 0.038 Uiso 1 1 calc R . .
C12 C 0.2570(5) 0.4995(3) 0.1736(5) 0.0274(10) Uani 1 1 d . . .
C13 C 0.2729(6) 0.5555(3) 0.2907(5) 0.0391(12) Uani 1 1 d . . .
H13A H 0.3884 0.5745 0.3348 0.059 Uiso 1 1 calc R . .
H13B H 0.2381 0.5179 0.3496 0.059 Uiso 1 1 calc R . .
H13C H 0.2028 0.6109 0.2645 0.059 Uiso 1 1 calc R . .
C14 C 0.7874(5) 0.3385(3) 0.1354(4) 0.0238(10) Uani 1 1 d . . .
C15 C 0.8337(5) 0.3082(3) 0.0253(4) 0.0332(11) Uani 1 1 d . . .
H15A H 0.7527 0.3323 -0.0560 0.050 Uiso 1 1 calc R . .
H15B H 0.8352 0.2401 0.0220 0.050 Uiso 1 1 calc R . .
H15C H 0.9437 0.3324 0.0373 0.050 Uiso 1 1 calc R . .
C16 C 0.8903(5) 0.3819(3) 0.2485(4) 0.0268(10) Uani 1 1 d . . .
H16A H 1.0039 0.3967 0.2709 0.032 Uiso 1 1 calc R . .
C17 C 0.7959(5) 0.3993(3) 0.3214(4) 0.0249(10) Uani 1 1 d . . .
C18 C 0.8455(6) 0.4452(3) 0.4520(4) 0.0382(12) Uani 1 1 d . . .
H18A H 0.7779 0.5009 0.4450 0.057 Uiso 1 1 calc R . .
H18B H 0.9625 0.4627 0.4822 0.057 Uiso 1 1 calc R . .
H18C H 0.8283 0.4017 0.5138 0.057 Uiso 1 1 calc R . .
C20 C 0.2476(5) 0.1887(3) 0.3523(5) 0.0315(11) Uani 1 1 d . . .
C21 C 0.0837(5) 0.1594(4) 0.3549(5) 0.0467(14) Uani 1 1 d . . .
H21A H -0.0035 0.1995 0.2969 0.070 Uiso 1 1 calc R . .
H21B H 0.0858 0.1648 0.4434 0.070 Uiso 1 1 calc R . .
H21C H 0.0617 0.0946 0.3260 0.070 Uiso 1 1 calc R . .
C22 C 0.3976(5) 0.1392(3) 0.3921(4) 0.0333(11) Uani 1 1 d . . .
H22A H 0.4174 0.0778 0.4260 0.040 Uiso 1 1 calc R . .
C23 C 0.5088(5) 0.1980(3) 0.3717(5) 0.0300(11) Uani 1 1 d . . .
C24 C 0.6892(5) 0.1832(3) 0.4007(5) 0.0374(12) Uani 1 1 d . . .
H24A H 0.7537 0.2290 0.4650 0.056 Uiso 1 1 calc R . .
H24B H 0.7116 0.1907 0.3210 0.056 Uiso 1 1 calc R . .
H24C H 0.7206 0.1203 0.4351 0.056 Uiso 1 1 calc R . .
C99 C 0.5939(13) 0.3342(6) 0.6588(7) 0.077(2) Uani 1 1 d . . .
C100 C 0.4121(9) 0.3549(6) 0.6221(7) 0.097(3) Uani 1 1 d . . .
H10D H 0.3960 0.4222 0.6247 0.145 Uiso 1 1 calc R . .
H10E H 0.3717 0.3241 0.6834 0.145 Uiso 1 1 calc R . .
H10F H 0.3506 0.3317 0.5344 0.145 Uiso 1 1 calc R . .
N100 N 0.7211(9) 0.3185(5) 0.6841(6) 0.093(2) Uani 1 1 d . . .

loop_
_atom_site_aniso_label
_atom_site_aniso_U_11
_atom_site_aniso_U_22
_atom_site_aniso_U_33
_atom_site_aniso_U_23
_atom_site_aniso_U_13
_atom_site_aniso_U_12
Rh1 0.01886(12) 0.02168(15) 0.03330(16) -0.0062(3) 0.00976(11) -0.0009(3)
N1 0.0190(19) 0.023(2) 0.027(2) -0.0019(18) 0.0073(18) -0.0001(17)
N2 0.0205(17) 0.0167(19) 0.031(2) 0.0011(16) 0.0105(17) -0.0004(15)
N3 0.0190(17) 0.0188(19) 0.026(2) -0.0007(16) 0.0099(16) 0.0008(15)
N4 0.0194(17) 0.019(2) 0.026(2) 0.0020(16) 0.0085(16) 0.0009(15)
N5 0.0199(15) 0.027(3) 0.040(2) 0.001(2) 0.0117(14) -0.0044(19)
N6 0.0195(15) 0.022(3) 0.0336(19) 0.0028(18) 0.0121(14) 0.0019(16)
B 0.021(2) 0.024(3) 0.028(3) -0.008(2) 0.010(2) -0.003(2)
C1 0.017(2) 0.031(3) 0.049(3) -0.008(3) 0.015(2) -0.003(2)
C2 0.018(2) 0.034(3) 0.043(3) -0.006(2) 0.010(2) -0.002(2)
C6 0.034(3) 0.053(4) 0.047(3) -0.023(3) 0.013(3) -0.012(3)
C5 0.041(3) 0.056(4) 0.056(4) -0.033(3) 0.027(3) -0.014(3)
C4 0.028(2) 0.036(3) 0.051(3) -0.020(3) 0.022(2) -0.003(2)
C3 0.028(2) 0.020(3) 0.057(4) -0.013(2) 0.022(2) -0.002(2)
C7 0.033(3) 0.026(3) 0.069(4) -0.001(3) 0.021(3) 0.006(2)
C8 0.036(3) 0.028(3) 0.060(4) -0.011(3) 0.021(3) -0.006(2)
C9 0.018(2) 0.029(3) 0.032(3) 0.008(2) 0.007(2) -0.001(2)
C10 0.034(3) 0.045(3) 0.042(3) 0.012(3) 0.002(2) 0.003(2)
C11 0.023(2) 0.017(2) 0.051(3) 0.006(2) 0.010(2) 0.0030(19)
C12 0.020(2) 0.020(2) 0.046(3) 0.001(2) 0.016(2) -0.0009(19)
C13 0.033(3) 0.032(3) 0.058(3) -0.017(3) 0.024(3) 0.000(2)
C14 0.020(2) 0.020(2) 0.033(3) 0.001(2) 0.012(2) -0.0006(18)
C15 0.030(2) 0.032(3) 0.044(3) -0.006(2) 0.021(2) -0.001(2)
C16 0.026(2) 0.014(2) 0.038(3) 0.004(2) 0.009(2) -0.0002(18)
C17 0.023(2) 0.016(2) 0.032(3) 0.0037(19) 0.006(2) -0.0004(18)
C18 0.034(3) 0.042(3) 0.038(3) -0.006(2) 0.012(2) -0.013(2)
C20 0.026(2) 0.035(3) 0.035(3) 0.007(2) 0.013(2) -0.003(2)
C21 0.031(3) 0.045(3) 0.066(4) 0.022(3) 0.020(3) -0.004(2)
C22 0.030(2) 0.025(3) 0.043(3) 0.007(2) 0.012(2) 0.001(2)
C23 0.029(2) 0.024(3) 0.041(3) 0.008(2) 0.018(2) 0.006(2)
C24 0.028(2) 0.028(3) 0.058(3) 0.014(2) 0.018(2) 0.005(2)
C99 0.123(7) 0.080(5) 0.034(4) -0.008(4) 0.037(5) -0.041(6)
C100 0.112(7) 0.128(7) 0.067(5) -0.028(5) 0.053(5) -0.061(6)
N100 0.097(5) 0.135(6) 0.041(4) -0.010(3) 0.018(4) -0.057(5)

loop_
_atom_type_symbol
_atom_type_description
_atom_type_scat_dispersion_real
_atom_type_scat_dispersion_imag
_atom_type_scat_source
C C 0.0033 0.0016 'International Tables Vol C Tables 4.2.6.8 and 6.1.1.4'
H H 0.0000 0.0000 'International Tables Vol C Tables 4.2.6.8 and 6.1.1.4'
B B 0.0013 0.0007 'International Tables Vol C Tables 4.2.6.8 and 6.1.1.4'
N N 0.0061 0.0033 'International Tables Vol C Tables 4.2.6.8 and 6.1.1.4'
Rh Rh -1.1178 0.9187 'International Tables Vol C Tables 4.2.6.8 and 6.1.1.4'

loop_
_geom_angle_atom_site_label_1
_geom_angle_atom_site_label_2
_geom_angle_atom_site_label_3
_geom_angle
_geom_angle_site_symmetry_1
_geom_angle_site_symmetry_3
_geom_angle_publ_flag
N1 Rh1 N3 84.28(14) . . ?
N1 Rh1 C1 98.94(18) . . ?
N3 Rh1 C1 149.10(17) . . ?
N1 Rh1 C3 168.35(17) . . ?
N3 Rh1 C3 89.81(15) . . ?
C1 Rh1 C3 81.07(18) . . ?
N1 Rh1 C4 153.31(17) . . ?
N3 Rh1 C4 101.98(15) . . ?
C1 Rh1 C4 88.88(19) . . ?
C3 Rh1 C4 38.07(18) . . ?
N1 Rh1 C2 89.68(16) . . ?
N3 Rh1 C2 171.54(17) . . ?
C1 Rh1 C2 37.92(17) . . ?
C3 Rh1 C2 97.15(18) . . ?
C4 Rh1 C2 80.90(17) . . ?
C9 N1 N2 107.6(4) . . ?
C9 N1 Rh1 133.9(3) . . ?
N2 N1 Rh1 118.4(3) . . ?
C12 N2 N1 109.4(3) . . ?
C12 N2 B 129.8(4) . . ?
N1 N2 B 120.7(3) . . ?
C14 N3 N4 106.7(3) . . ?
C14 N3 Rh1 137.2(3) . . ?
N4 N3 Rh1 115.5(2) . . ?
C17 N4 N3 109.2(3) . . ?
C17 N4 B 128.0(4) . . ?
N3 N4 B 122.7(3) . . ?
C20 N5 N6 105.3(4) . . ?
C23 N6 N5 110.2(4) . . ?
C23 N6 B 133.4(3) . . ?
N5 N6 B 115.4(4) . . ?
N6 B N2 108.6(3) . . ?
N6 B N4 111.7(4) . . ?
N2 B N4 108.2(4) . . ?
C2 C1 C8 124.6(5) . . ?
C2 C1 Rh1 72.1(3) . . ?
C8 C1 Rh1 114.6(3) . . ?
C1 C2 C6 124.2(5) . . ?
C1 C2 Rh1 70.0(3) . . ?
C6 C2 Rh1 112.0(3) . . ?
C2 C6 C5 111.8(4) . . ?
C4 C5 C6 113.0(4) . . ?
C3 C4 C5 123.5(5) . . ?
C3 C4 Rh1 70.8(3) . . ?
C5 C4 Rh1 114.2(3) . . ?
C4 C3 C7 125.1(4) . . ?
C4 C3 Rh1 71.1(3) . . ?
C7 C3 Rh1 112.5(3) . . ?
C3 C7 C8 112.0(4) . . ?
C1 C8 C7 111.7(4) . . ?
N1 C9 C11 108.0(4) . . ?
N1 C9 C10 122.5(4) . . ?
C11 C9 C10 129.4(4) . . ?
C12 C11 C9 108.0(4) . . ?
N2 C12 C11 106.9(4) . . ?
N2 C12 C13 123.7(4) . . ?
C11 C12 C13 129.4(4) . . ?
N3 C14 C16 109.5(4) . . ?
N3 C14 C15 124.1(4) . . ?
C16 C14 C15 126.4(4) . . ?
C17 C16 C14 106.8(4) . . ?
N4 C17 C16 107.8(4) . . ?
N4 C17 C18 123.3(4) . . ?
C16 C17 C18 128.9(4) . . ?
N5 C20 C22 111.1(4) . . ?
N5 C20 C21 119.8(4) . . ?
C22 C20 C21 129.1(4) . . ?
C23 C22 C20 105.5(4) . . ?
N6 C23 C22 107.8(4) . . ?
N6 C23 C24 123.3(4) . . ?
C22 C23 C24 128.9(4) . . ?
N100 C99 C100 179.1(10) . . ?

loop_
_geom_bond_atom_site_label_1
_geom_bond_atom_site_label_2
_geom_bond_distance
_geom_bond_site_symmetry_2
_geom_bond_publ_flag
Rh1 N1 2.109(4) . ?
Rh1 N3 2.117(3) . ?
Rh1 C1 2.119(4) . ?
Rh1 C3 2.126(4) . ?
Rh1 C4 2.129(4) . ?
Rh1 C2 2.147(4) . ?
N1 C9 1.348(5) . ?
N1 N2 1.370(5) . ?
N2 C12 1.363(5) . ?
N2 B 1.547(6) . ?
N3 C14 1.346(5) . ?
N3 N4 1.386(5) . ?
N4 C17 1.359(5) . ?
N4 B 1.557(6) . ?
N5 C20 1.336(6) . ?
N5 N6 1.381(4) . ?
N6 C23 1.365(5) . ?
N6 B 1.546(6) . ?
C1 C2 1.386(7) . ?
C1 C8 1.534(7) . ?
C2 C6 1.508(6) . ?
C6 C5 1.541(6) . ?
C5 C4 1.513(6) . ?
C4 C3 1.388(7) . ?
C3 C7 1.505(6) . ?
C7 C8 1.552(6) . ?
C9 C11 1.390(6) . ?
C9 C10 1.485(6) . ?
C11 C12 1.366(6) . ?
C12 C13 1.492(6) . ?
C14 C16 1.392(6) . ?
C14 C15 1.488(6) . ?
C16 C17 1.373(6) . ?
C17 C18 1.504(6) . ?
C20 C22 1.406(6) . ?
C20 C21 1.498(6) . ?
C22 C23 1.366(6) . ?
C23 C24 1.497(6) . ?
C99 N100 1.061(10) . ?
C99 C100 1.510(11) . ?
